data_2103830
loop_
_publ_author_name
'Garau, Gianpiero'
'Geremia, Silvano'
'Marzilli, Luigi G.'
'Nardin, Giorgio'
'Randaccio, Lucio'
'Tauzher, Giovanni'

_publ_section_title
;
 Crystal chemistry and binding of NO~2~, SCN and SeCN to Co in
 cobalamins
;
_journal_issue 1
_journal_name_full 'Acta Crystallographica Section B'
_journal_page_first 51
_journal_page_last 59
_journal_paper_doi 10.1107/S0108768102019353
_journal_volume 59
_journal_year 2003
_chemical_formula_moiety '(C63 H88 Co N14 O14 P S), 1.7(C3 H6 O), 9(H2 O)'
_chemical_formula_sum 'C68.1 H116.2 Co N14 O24.7 P S'
_chemical_formula_weight 1648.31
_chemical_name_systematic
;
 ?
;
_space_group_IT_number 19
_symmetry_cell_setting orthorhombic
_symmetry_space_group_name_Hall 'P 2ac 2ab'
_symmetry_space_group_name_H-M 'P 21 21 21'
_atom_sites_solution_hydrogens geom
_atom_sites_solution_primary direct
_atom_sites_solution_secondary difmap
_audit_creation_method SHELXL-97
_cell_angle_alpha 90.00
_cell_angle_beta 90.00
_cell_angle_gamma 90.00
_cell_formula_units_Z 4
_cell_length_a 15.683(15)
_cell_length_b 22.61(2)
_cell_length_c 25.10(3)
_cell_measurement_reflns_used 'three frames with I>20sigma(I)'
_cell_measurement_temperature 100(2)
_cell_measurement_theta_max 'not available'
_cell_measurement_theta_min 'not available'
_cell_volume 8900(16)
_computing_structure_refinement 'SHELXL-97 (Sheldrick, 1997)'
_computing_structure_solution 'SHELXS-97 (Sheldrick, 1997)'
_diffrn_ambient_temperature 100(2)
_diffrn_measured_fraction_theta_full 0.992
_diffrn_measured_fraction_theta_max 0.992
_diffrn_measurement_device_type 'Area detector MAR345 Image Plate'
_diffrn_measurement_method '60 frames rotaton 3=B0 phi'
_diffrn_radiation_monochromator Si111
_diffrn_radiation_source 'Eletra synchrotron - Trieste, Italy'
_diffrn_radiation_type synchrotron
_diffrn_radiation_wavelength 0.71000
_diffrn_reflns_av_R_equivalents 0.0384
_diffrn_reflns_av_sigmaI/netI 0.0501
_diffrn_reflns_limit_h_max 20
_diffrn_reflns_limit_h_min -20
_diffrn_reflns_limit_k_max 28
_diffrn_reflns_limit_k_min -28
_diffrn_reflns_limit_l_max 32
_diffrn_reflns_limit_l_min -32
_diffrn_reflns_number 20288
_diffrn_reflns_theta_full 27.07
_diffrn_reflns_theta_max 27.07
_diffrn_reflns_theta_min 4.53
_diffrn_standards_decay_% 'not available'
_diffrn_standards_interval_time 'not available'
_diffrn_standards_number 'not used'
_exptl_absorpt_coefficient_mu 0.309
_exptl_crystal_colour red
_exptl_crystal_density_diffrn 1.230
_exptl_crystal_density_method 'not measured'
_exptl_crystal_description Prism
_exptl_crystal_F_000 3514
_exptl_crystal_size_max 0.3
_exptl_crystal_size_mid 0.2
_exptl_crystal_size_min 0.2
_refine_diff_density_max 0.938
_refine_diff_density_min -1.133
_refine_ls_abs_structure_details 'Flack H D (1983), Acta Cryst. A39, 876-881'
_refine_ls_abs_structure_Flack 0.038(13)
_refine_ls_extinction_method none
_refine_ls_goodness_of_fit_ref 1.037
_refine_ls_hydrogen_treatment mixed
_refine_ls_matrix_type full
_refine_ls_number_parameters 1008
_refine_ls_number_reflns 19451
_refine_ls_number_restraints 0
_refine_ls_restrained_S_all 1.037
_refine_ls_R_factor_all 0.0762
_refine_ls_R_factor_gt 0.0714
_refine_ls_shift/su_max 13.889
_refine_ls_shift/su_mean 0.316
_refine_ls_structure_factor_coef Fsqd
_refine_ls_weighting_details 'calc w=1/[\s^2^(Fo^2^)+(0.1474P)^2^+4.9733P] where P=(Fo^2^+2Fc^2^)/3'
_refine_ls_weighting_scheme calc
_refine_ls_wR_factor_gt 0.1976
_refine_ls_wR_factor_ref 0.2035
_reflns_number_gt 17986
_reflns_number_total 19451
_reflns_threshold_expression >2sigma(I)
_cod_data_source_file na0139.cif
_cod_data_source_block SCNCbl
_cod_original_cell_volume 8902(16)
_cod_original_sg_symbol_H-M p212121
_cod_original_formula_sum 'C68.10 H116.20 Co N14 O24.70 P S'
_cod_database_code 2103830

loop_
_symmetry_equiv_pos_as_xyz
'x, y, z'
'-x+1/2, -y, z+1/2'
'x+1/2, -y+1/2, -z'
'-x, y+1/2, -z+1/2'

loop_
_atom_site_label
_atom_site_fract_x
_atom_site_fract_y
_atom_site_fract_z
_atom_site_U_iso_or_equiv
_atom_site_adp_type
_atom_site_calc_flag
_atom_site_refinement_flags
_atom_site_occupancy
_atom_site_type_symbol
Co 0.26739(3) 0.090744(19) 0.243889(18) 0.02362(12) Uani d . 1 Co
C1 0.1508(2) 0.17828(16) 0.28595(14) 0.0268(7) Uani d . 1 C
C2 0.0535(2) 0.19227(17) 0.27524(16) 0.0318(7) Uani d . 1 C
C3 0.0129(2) 0.12915(17) 0.27871(16) 0.0318(7) Uani d . 1 C
H3 -0.0351 0.1269 0.2538 0.038 Uiso calc R 1 H
C4 0.0848(2) 0.09137(16) 0.25796(14) 0.0286(6) Uani d . 1 C
C5 0.0720(2) 0.03319(17) 0.23508(16) 0.0313(7) Uani d . 1 C
C6 0.1400(2) -0.00396(16) 0.22670(15) 0.0281(7) Uani d . 1 C
C7 0.1361(2) -0.06780(17) 0.20533(15) 0.0303(7) Uani d . 1 C
C8 0.2250(2) -0.09121(16) 0.22260(15) 0.0303(7) Uani d . 1 C
H8 0.2479 -0.1177 0.1953 0.036 Uiso calc R 1 H
C9 0.2762(2) -0.03459(16) 0.22429(15) 0.0299(7) Uani d . 1 C
C10 0.3629(2) -0.03187(16) 0.21462(16) 0.0315(7) Uani d . 1 C
H10 0.3911 -0.0675 0.2088 0.038 Uiso calc R 1 H
C11 0.4117(2) 0.01941(17) 0.21280(16) 0.0308(7) Uani d . 1 C
C12 0.5030(2) 0.02136(17) 0.19242(19) 0.0379(9) Uani d . 1 C
C13 0.5341(2) 0.07988(17) 0.21746(18) 0.0353(8) Uani d . 1 C
H13 0.5716 0.1006 0.1924 0.042 Uiso calc R 1 H
C14 0.4506(2) 0.11421(16) 0.22389(15) 0.0287(7) Uani d . 1 C
C15 0.4450(2) 0.17419(16) 0.23108(15) 0.0300(7) Uani d . 1 C
C16 0.3654(2) 0.20198(14) 0.24311(14) 0.0267(6) Uani d . 1 C
C17 0.3477(2) 0.26961(15) 0.24491(15) 0.0288(7) Uani d . 1 C
C18 0.2581(2) 0.27011(15) 0.27228(15) 0.0296(7) Uani d . 1 C
H18 0.2671 0.2670 0.3108 0.036 Uiso calc R 1 H
C19 0.2193(2) 0.21168(15) 0.25317(15) 0.0285(7) Uani d . 1 C
H19 0.1975 0.2174 0.2169 0.034 Uiso calc R 1 H
C20 0.1750(2) 0.17967(16) 0.34532(15) 0.0277(7) Uani d . 1 C
H20A 0.1612 0.2177 0.3599 0.042 Uiso calc R 1 H
H20B 0.2350 0.1725 0.3491 0.042 Uiso calc R 1 H
H20C 0.1437 0.1496 0.3640 0.042 Uiso calc R 1 H
N21 0.15770(18) 0.11664(13) 0.26442(12) 0.0252(6) Uani d . 1 N
N22 0.22482(19) 0.01192(13) 0.23378(12) 0.0277(6) Uani d . 1 N
N23 0.3838(2) 0.07375(13) 0.22544(13) 0.0282(6) Uani d . 1 N
N24 0.29467(18) 0.17218(12) 0.25047(12) 0.0252(5) Uani d . 1 N
C25 0.0138(3) 0.23632(19) 0.3142(2) 0.0403(9) Uani d . 1 C
H25A 0.0350 0.2753 0.3068 0.060 Uiso calc R 1 H
H25B 0.0284 0.2254 0.3500 0.060 Uiso calc R 1 H
H25C -0.0471 0.2360 0.3102 0.060 Uiso calc R 1 H
C26 0.0425(3) 0.2144(2) 0.21683(19) 0.0406(9) Uani d . 1 C
H26A 0.0743 0.2510 0.2127 0.049 Uiso calc R 1 H
H26B 0.0675 0.1855 0.1930 0.049 Uiso calc R 1 H
C27 -0.0501(3) 0.2255(4) 0.1995(2) 0.0688(18) Uani d . 1 C
O28 -0.1056(4) 0.1963(6) 0.2096(5) 0.276(10) Uani d . 1 O
N29 -0.0651(4) 0.2724(3) 0.1726(3) 0.0813(19) Uani d . 1 N
H29A -0.1164 0.2806 0.1629 0.098 Uiso calc R 1 H
H29B -0.0239 0.2957 0.1642 0.098 Uiso calc R 1 H
C30 -0.0158(2) 0.10452(19) 0.33371(18) 0.0373(8) Uani d . 1 C
H30A -0.0036 0.0625 0.3347 0.045 Uiso calc R 1 H
H30B 0.0181 0.1233 0.3612 0.045 Uiso calc R 1 H
C31 -0.1096(3) 0.1135(3) 0.3469(2) 0.0494(11) Uani d . 1 C
H31A -0.1214 0.1554 0.3507 0.059 Uiso calc R 1 H
H31B -0.1446 0.0983 0.3182 0.059 Uiso calc R 1 H
C32 -0.1318(3) 0.0819(2) 0.3982(2) 0.0478(11) Uani d . 1 C
O33 -0.1186(3) 0.11080(19) 0.44262(18) 0.0619(10) Uani d . 1 O
N34 -0.1610(3) 0.03027(19) 0.39886(19) 0.0518(11) Uani d . 1 N
H34A -0.1728 0.0135 0.4287 0.062 Uiso calc R 1 H
H34B -0.1694 0.0117 0.3694 0.062 Uiso calc R 1 H
C35 -0.0189(3) 0.0162(2) 0.2212(2) 0.0411(9) Uani d . 1 C
H35A -0.0515 0.0513 0.2142 0.062 Uiso calc R 1 H
H35B -0.0438 -0.0049 0.2506 0.062 Uiso calc R 1 H
H35C -0.0189 -0.0086 0.1902 0.062 Uiso calc R 1 H
C36 0.0625(2) -0.10638(18) 0.22614(17) 0.0342(8) Uani d . 1 C
H36A 0.0753 -0.1473 0.2197 0.051 Uiso calc R 1 H
H36B 0.0108 -0.0959 0.2080 0.051 Uiso calc R 1 H
H36C 0.0556 -0.1000 0.2637 0.051 Uiso calc R 1 H
C37 0.1325(3) -0.06145(19) 0.14311(16) 0.0359(8) Uani d . 1 C
H37A 0.0797 -0.0422 0.1330 0.043 Uiso calc R 1 H
H37B 0.1794 -0.0368 0.1312 0.043 Uiso calc R 1 H
C38 0.1379(3) -0.12106(18) 0.11623(15) 0.0333(8) Uani d . 1 C
O39 0.2076(2) -0.14369(17) 0.10811(16) 0.0515(9) Uani d . 1 O
N40 0.0647(2) -0.14674(16) 0.10260(15) 0.0374(7) Uani d . 1 N
H40A 0.0650 -0.1808 0.0874 0.045 Uiso calc R 1 H
H40B 0.0171 -0.1293 0.1090 0.045 Uiso calc R 1 H
C41 0.2246(3) -0.12235(18) 0.27703(17) 0.0368(8) Uani d . 1 C
H41A 0.1986 -0.0963 0.3031 0.044 Uiso calc R 1 H
H41B 0.1897 -0.1577 0.2746 0.044 Uiso calc R 1 H
C42 0.3134(3) -0.1398(2) 0.2967(2) 0.0519(12) Uani d . 1 C
H42A 0.3424 -0.1620 0.2690 0.062 Uiso calc R 1 H
H42B 0.3463 -0.1043 0.3036 0.062 Uiso calc R 1 H
C43 0.3098(5) -0.1765(4) 0.3466(3) 0.083(2) Uani d . 1 C
O44 0.2477(4) -0.2090(4) 0.3580(3) 0.143(4) Uani d . 1 O
N45 0.3799(4) -0.1740(3) 0.3772(3) 0.100(3) Uani d . 1 N
H45A 0.3831 -0.1951 0.4056 0.120 Uiso calc R 1 H
H45B 0.4215 -0.1512 0.3684 0.120 Uiso calc R 1 H
C46 0.5533(3) -0.03387(19) 0.2057(3) 0.0494(12) Uani d . 1 C
H46A 0.6090 -0.0312 0.1901 0.074 Uiso calc R 1 H
H46B 0.5242 -0.0679 0.1918 0.074 Uiso calc R 1 H
H46C 0.5585 -0.0375 0.2437 0.074 Uiso calc R 1 H
C47 0.4982(3) 0.0287(2) 0.1315(2) 0.0518(12) Uani d . 1 C
H47A 0.4657 0.0635 0.1230 0.078 Uiso calc R 1 H
H47B 0.4711 -0.0053 0.1161 0.078 Uiso calc R 1 H
H47C 0.5548 0.0326 0.1173 0.078 Uiso calc R 1 H
C48 0.5763(3) 0.07695(18) 0.2725(2) 0.0405(9) Uani d . 1 C
H48A 0.5425 0.0508 0.2947 0.049 Uiso calc R 1 H
H48B 0.5735 0.1161 0.2882 0.049 Uiso calc R 1 H
C49 0.6697(3) 0.0559(2) 0.2749(3) 0.0507(12) Uani d . 1 C
H49A 0.6921 0.0636 0.3103 0.061 Uiso calc R 1 H
H49B 0.6713 0.0135 0.2692 0.061 Uiso calc R 1 H
C50 0.7256(3) 0.0855(2) 0.2346(3) 0.0520(12) Uani d . 1 C
O51 0.7572(3) 0.05523(19) 0.1990(2) 0.0715(13) Uani d . 1 O
N52 0.7385(3) 0.1432(2) 0.2411(2) 0.0598(12) Uani d . 1 N
H52A 0.7711 0.1621 0.2194 0.072 Uiso calc R 1 H
H52B 0.7142 0.1617 0.2669 0.072 Uiso calc R 1 H
C53 0.5254(3) 0.21127(18) 0.2242(2) 0.0395(9) Uani d . 1 C
H53A 0.5428 0.2267 0.2582 0.059 Uiso calc R 1 H
H53B 0.5140 0.2435 0.2003 0.059 Uiso calc R 1 H
H53C 0.5702 0.1871 0.2098 0.059 Uiso calc R 1 H
C54 0.3427(3) 0.2907(2) 0.18647(17) 0.0411(9) Uani d . 1 C
H54A 0.2932 0.2740 0.1698 0.062 Uiso calc R 1 H
H54B 0.3930 0.2782 0.1677 0.062 Uiso calc R 1 H
H54C 0.3390 0.3331 0.1856 0.062 Uiso calc R 1 H
C55 0.4127(2) 0.30845(16) 0.27521(16) 0.0305(7) Uani d . 1 C
H55A 0.4647 0.3102 0.2544 0.037 Uiso calc R 1 H
H55B 0.3900 0.3483 0.2774 0.037 Uiso calc R 1 H
C56 0.4351(2) 0.28796(16) 0.33133(15) 0.0295(7) Uani d . 1 C
H56A 0.4436 0.2455 0.3313 0.035 Uiso calc R 1 H
H56B 0.3882 0.2968 0.3552 0.035 Uiso calc R 1 H
C57 0.5163(2) 0.31849(16) 0.35164(17) 0.0319(7) Uani d . 1 C
O58 0.58451(19) 0.31348(15) 0.32672(14) 0.0437(7) Uani d . 1 O
N59 0.5089(2) 0.35032(14) 0.39549(14) 0.0322(6) Uani d . 1 N
H59 0.4589 0.3543 0.4092 0.039 Uiso calc R 1 H
C60 0.2018(3) 0.32442(17) 0.26207(18) 0.0374(8) Uani d . 1 C
H60A 0.2053 0.3347 0.2246 0.045 Uiso calc R 1 H
H60B 0.1430 0.3141 0.2697 0.045 Uiso calc R 1 H
C61 0.2257(2) 0.37841(17) 0.29494(18) 0.0347(8) Uani d . 1 C
O62 0.2522(2) 0.37225(15) 0.34135(13) 0.0430(7) Uani d . 1 O
N63 0.2132(2) 0.43006(15) 0.2715(2) 0.0460(9) Uani d . 1 N
H63A 0.2235 0.4623 0.2885 0.055 Uiso calc R 1 H
H63B 0.1948 0.4314 0.2393 0.055 Uiso calc R 1 H
NB1 0.3792(2) 0.06501(13) 0.39057(13) 0.0282(6) Uani d . 1 N
CB2 0.3684(2) 0.08812(15) 0.34154(14) 0.0252(6) Uani d . 1 C
H2B 0.4069 0.1139 0.3255 0.030 Uiso calc R 1 H
NB3 0.29665(18) 0.06986(12) 0.31888(12) 0.0249(6) Uani d . 1 N
CB4 0.1761(2) 0.00662(17) 0.35765(16) 0.0300(7) Uani d . 1 C
H4B 0.1402 0.0088 0.3282 0.036 Uiso calc R 1 H
CB5 0.1517(3) -0.02474(19) 0.40242(18) 0.0358(8) Uani d . 1 C
CB6 0.2052(3) -0.0283(2) 0.44749(18) 0.0396(9) Uani d . 1 C
CB7 0.2840(3) -0.00009(17) 0.44739(17) 0.0340(8) Uani d . 1 C
H7B 0.3202 -0.0024 0.4766 0.041 Uiso calc R 1 H
CB8 0.3068(2) 0.03161(14) 0.40228(15) 0.0270(7) Uani d . 1 C
CB9 0.2552(2) 0.03499(15) 0.35706(14) 0.0271(7) Uani d . 1 C
CB10 0.0657(3) -0.0551(3) 0.4025(2) 0.0543(13) Uani d . 1 C
H10A 0.0291 -0.0363 0.4282 0.081 Uiso calc R 1 H
H10B 0.0728 -0.0960 0.4117 0.081 Uiso calc R 1 H
H10C 0.0405 -0.0521 0.3678 0.081 Uiso calc R 1 H
CB11 0.1768(4) -0.0619(3) 0.4962(2) 0.0688(18) Uani d . 1 C
H11A 0.1619 -0.1016 0.4863 0.103 Uiso calc R 1 H
H11B 0.1281 -0.0427 0.5116 0.103 Uiso calc R 1 H
H11C 0.2223 -0.0628 0.5218 0.103 Uiso calc R 1 H
CR1 0.4409(2) 0.08595(16) 0.42922(15) 0.0286(7) Uani d . 1 C
H1R 0.4478 0.0567 0.4577 0.034 Uiso calc R 1 H
CR2 0.4170(2) 0.14598(15) 0.45311(14) 0.0260(6) Uani d . 1 C
H2R 0.3805 0.1417 0.4846 0.031 Uiso calc R 1 H
CR3 0.5059(2) 0.16825(15) 0.46778(16) 0.0291(7) Uani d . 1 C
H3R 0.5220 0.1525 0.5027 0.035 Uiso calc R 1 H
CR4 0.5643(3) 0.14267(19) 0.4255(2) 0.0393(9) Uani d . 1 C
H4R 0.5764 0.1727 0.3984 0.047 Uiso calc R 1 H
CR5 0.6482(3) 0.1181(2) 0.4482(2) 0.0496(11) Uani d . 1 C
H5R1 0.6819 0.1015 0.4195 0.060 Uiso calc R 1 H
H5R2 0.6806 0.1502 0.4640 0.060 Uiso calc R 1 H
OR6 0.51878(16) 0.09371(13) 0.40185(12) 0.0364(6) Uani d . 1 O
OR7 0.37831(17) 0.18087(11) 0.41363(11) 0.0301(5) Uani d . 1 O
H7R 0.3463 0.2050 0.4277 0.045 Uiso calc R 1 H
OR8 0.6334(3) 0.07359(17) 0.48747(17) 0.0580(9) Uani d . 1 O
H8R 0.6772 0.0543 0.4920 0.087 Uiso calc R 1 H
P1 0.52870(7) 0.26466(4) 0.52363(4) 0.0321(2) Uani d . 1 P
OP2 0.51029(18) 0.23154(11) 0.46889(11) 0.0325(6) Uani d . 1 O
OP3 0.54431(18) 0.32961(11) 0.50279(11) 0.0322(5) Uani d . 1 O
OP4 0.4516(2) 0.26684(14) 0.55741(16) 0.0517(9) Uani d . 1 O
OP5 0.6054(2) 0.23862(13) 0.54913(14) 0.0431(7) Uani d . 1 O
CPR1 0.5804(3) 0.37927(17) 0.42215(18) 0.0346(8) Uani d . 1 C
H1P1 0.5619 0.4175 0.4353 0.041 Uiso calc R 1 H
H1P2 0.6256 0.3860 0.3965 0.041 Uiso calc R 1 H
CPR2 0.6154(2) 0.34342(16) 0.46811(17) 0.0327(8) Uani d . 1 C
H2PR 0.6416 0.3069 0.4549 0.039 Uiso calc R 1 H
CPR3 0.6793(3) 0.3785(2) 0.50059(19) 0.0426(9) Uani d . 1 C
H3P1 0.7259 0.3903 0.4782 0.064 Uiso calc R 1 H
H3P2 0.7005 0.3543 0.5291 0.064 Uiso calc R 1 H
H3P3 0.6521 0.4129 0.5150 0.064 Uiso calc R 1 H
C1AX 0.1884(6) 0.1055(4) 0.1351(4) 0.050(2) Uiso d P 0.55 C
S1AX 0.1212(3) 0.10247(17) 0.08382(15) 0.0797(8) Uiso d P 0.55 S
N1AX 0.2338(6) 0.1077(4) 0.1711(4) 0.040(2) Uiso d P 0.55 N
S2AX 0.2350(2) 0.10239(13) 0.15723(14) 0.0384(7) Uiso d P 0.45 S
N2AX 0.3709(8) 0.1631(6) 0.1057(5) 0.067(3) Uiso d P 0.45 N
C2AX 0.3141(8) 0.1387(6) 0.1282(5) 0.056(3) Uiso d P 0.45 C
O1AC 0.4818(5) 0.4124(4) 0.1504(3) 0.119(2) Uiso d . 1 O
C1AC 0.4401(7) 0.4307(4) 0.1115(4) 0.093(2) Uiso d . 1 C
C2AC 0.3518(9) 0.4495(7) 0.1178(6) 0.140(4) Uiso d . 1 C
H2A1 0.3328 0.4406 0.1532 0.210 Uiso calc R 1 H
H2A2 0.3166 0.4290 0.0925 0.210 Uiso calc R 1 H
H2A3 0.3477 0.4913 0.1117 0.210 Uiso calc R 1 H
C3AC 0.4726(8) 0.4340(5) 0.0597(5) 0.108(3) Uiso d . 1 C
H3A1 0.5317 0.4448 0.0610 0.161 Uiso calc R 1 H
H3A2 0.4415 0.4633 0.0399 0.161 Uiso calc R 1 H
H3A3 0.4668 0.3962 0.0426 0.161 Uiso calc R 1 H
OW1 0.1891(4) 0.2872(2) 0.6677(2) 0.0749(13) Uani d G 1 O
H1W1 0.2312 0.2580 0.6683 0.112 Uiso d G 1 H
H1W2 0.1355 0.2692 0.6650 0.112 Uiso d G 1 H
OW2 0.2835(3) 0.25573(18) 0.57493(18) 0.0600(10) Uani d G 1 O
H2W1 0.2930 0.2206 0.5937 0.090 Uiso d G 1 H
H2W2 0.3358 0.2711 0.5637 0.090 Uiso d G 1 H
OW3 0.2780(3) 0.26358(17) 0.46453(15) 0.0509(9) Uani d G 1 O
H3W1 0.2222 0.2619 0.4515 0.076 Uiso d G 1 H
H3W2 0.2780 0.2529 0.5005 0.076 Uiso d G 1 H
OW4 0.3431(3) 0.37704(19) 0.44183(19) 0.0557(10) Uani d G 1 O
H4W1 0.3225 0.3395 0.4505 0.084 Uiso d G 1 H
H4W2 0.3138 0.3912 0.4120 0.084 Uiso d G 1 H
OW5 0.6174(4) 0.1281(3) 0.5884(2) 0.0519(17) Uani d G 1 O
H5W1 0.5658 0.1484 0.5844 0.078 Uiso d G 1 H
H5W2 0.6612 0.1502 0.5728 0.078 Uiso d G 1 H
OW6A -0.1342(4) -0.0628(3) 0.3286(3) 0.0891(17) Uani d G 1 O
H6W1 -0.1768 -0.0592 0.3545 0.134 Uiso d G 1 H
H6W2 -0.1300 -0.1024 0.3182 0.134 Uiso d G 1 H
OW8 -0.0919(8) -0.1674(3) 0.3771(5) 0.166(5) Uani d G 1 O
H8W1 -0.1157 -0.2017 0.3917 0.249 Uiso d G 1 H
H8W2 -0.0554 -0.1501 0.4021 0.249 Uiso d G 1 H
OW9 0.2851(14) 0.4947(9) 0.4043(8) 0.144(6) Uiso d P 0.50 O
OW11 0.2204(13) 0.1876(9) 0.0851(8) 0.141(6) Uiso d P 0.50 O
OW12 0.7577(7) -0.0160(5) 0.4893(4) 0.081(3) Uiso d P 0.50 O
OW17 0.8244(13) 0.0891(9) 0.1170(8) 0.142(6) Uiso d P 0.50 O
O2AC 0.482(2) 0.2867(17) 0.0556(15) 0.133(11) Uiso d P 0.25 O
C4AC 0.4554(18) 0.2401(12) 0.0363(11) 0.070(6) Uiso d P 0.25 C
C5AC 0.428(2) 0.1964(13) 0.0773(12) 0.070(6) Uiso d P 0.25 C
C6AC 0.431(4) 0.234(2) -0.023(2) 0.134(16) Uiso d P 0.25 C
O3AC 0.0564(11) 0.0114(7) 0.0462(7) 0.105(4) Uiso d P 0.45 O
C7AC 0.0094(15) 0.0511(10) 0.0645(9) 0.095(5) Uiso d P 0.45 C
C8AC -0.0889(15) 0.0368(10) 0.0829(9) 0.092(5) Uiso d P 0.45 C
C9AC 0.025(3) 0.1075(17) 0.0710(16) 0.151(11) Uiso d P 0.45 C

loop_
_atom_site_aniso_label
_atom_site_aniso_U_11
_atom_site_aniso_U_22
_atom_site_aniso_U_33
_atom_site_aniso_U_12
_atom_site_aniso_U_13
_atom_site_aniso_U_23
Co 0.0196(2) 0.0231(2) 0.0282(2) -0.00061(16) -0.00081(16) -0.00437(16)
C1 0.0239(15) 0.0271(15) 0.0293(17) 0.0030(12) -0.0048(13) -0.0044(13)
C2 0.0247(16) 0.0327(17) 0.0378(18) 0.0035(13) -0.0036(14) -0.0014(15)
C3 0.0221(16) 0.0359(18) 0.0375(18) 0.0021(13) -0.0021(14) -0.0058(15)
C4 0.0219(14) 0.0331(16) 0.0308(16) -0.0007(13) -0.0029(12) -0.0025(15)
C5 0.0222(15) 0.0338(17) 0.0378(19) -0.0043(13) -0.0021(14) -0.0065(15)
C6 0.0218(15) 0.0319(17) 0.0306(16) -0.0063(13) -0.0024(13) -0.0049(14)
C7 0.0281(17) 0.0314(17) 0.0314(17) -0.0051(14) 0.0011(14) -0.0054(14)
C8 0.0241(15) 0.0291(16) 0.0376(17) -0.0055(14) -0.0016(14) -0.0067(14)
C9 0.0260(16) 0.0277(15) 0.0360(17) -0.0043(13) 0.0015(14) -0.0079(13)
C10 0.0263(17) 0.0239(15) 0.044(2) -0.0006(13) 0.0024(15) -0.0088(14)
C11 0.0262(16) 0.0290(17) 0.0372(19) 0.0015(13) 0.0031(14) -0.0069(14)
C12 0.0264(17) 0.0297(17) 0.057(3) -0.0018(14) 0.0100(17) -0.0130(17)
C13 0.0223(16) 0.0295(17) 0.054(2) -0.0014(13) 0.0060(16) -0.0067(16)
C14 0.0217(15) 0.0292(16) 0.0352(17) -0.0021(13) 0.0061(13) -0.0059(14)
C15 0.0294(17) 0.0271(16) 0.0334(18) -0.0025(13) 0.0035(14) -0.0028(13)
C16 0.0295(16) 0.0216(14) 0.0291(15) -0.0008(12) -0.0003(14) -0.0006(12)
C17 0.0308(16) 0.0227(14) 0.0328(17) -0.0004(12) -0.0008(14) 0.0014(13)
C18 0.0280(16) 0.0246(15) 0.0363(17) 0.0018(13) -0.0056(14) -0.0001(13)
C19 0.0280(16) 0.0255(14) 0.0319(16) 0.0050(12) -0.0030(14) -0.0010(13)
C20 0.0238(15) 0.0279(16) 0.0314(17) 0.0026(12) -0.0028(13) -0.0039(13)
N21 0.0216(13) 0.0276(13) 0.0265(13) 0.0012(10) -0.0033(11) -0.0032(11)
N22 0.0196(13) 0.0303(14) 0.0333(15) -0.0024(11) -0.0027(12) -0.0064(11)
N23 0.0249(14) 0.0251(13) 0.0347(15) -0.0020(11) 0.0028(12) -0.0067(11)
N24 0.0236(13) 0.0249(12) 0.0272(14) 0.0029(10) -0.0020(11) 0.0004(11)
C25 0.0279(18) 0.038(2) 0.055(2) 0.0114(16) -0.0006(17) -0.0070(18)
C26 0.0256(18) 0.050(2) 0.046(2) 0.0027(16) -0.0104(17) 0.0057(18)
C27 0.028(2) 0.126(6) 0.053(3) -0.002(3) -0.015(2) 0.029(3)
O28 0.054(3) 0.405(17) 0.369(15) -0.099(6) -0.115(6) 0.327(15)
N29 0.064(3) 0.063(3) 0.117(5) 0.031(3) -0.050(3) -0.018(3)
C30 0.0234(16) 0.044(2) 0.044(2) 0.0004(15) 0.0050(15) -0.0007(16)
C31 0.030(2) 0.067(3) 0.052(3) -0.002(2) 0.0013(19) -0.005(2)
C32 0.0294(19) 0.056(3) 0.058(3) -0.0109(19) 0.0084(18) -0.010(2)
O33 0.065(2) 0.057(2) 0.064(2) -0.0157(19) -0.001(2) -0.0050(18)
N34 0.052(2) 0.047(2) 0.057(2) -0.0215(18) 0.0206(19) -0.0243(19)
C35 0.0258(18) 0.046(2) 0.052(2) -0.0006(15) -0.0066(17) -0.0153(19)
C36 0.0265(16) 0.0391(19) 0.0371(18) -0.0088(14) 0.0006(15) -0.0057(15)
C37 0.036(2) 0.0381(19) 0.0332(19) -0.0079(16) -0.0006(16) -0.0089(15)
C38 0.0314(18) 0.0397(19) 0.0287(17) -0.0053(15) 0.0011(14) -0.0092(15)
O39 0.0325(15) 0.063(2) 0.059(2) -0.0004(14) 0.0043(14) -0.0314(17)
N40 0.0334(16) 0.0357(16) 0.0430(18) -0.0024(13) -0.0024(14) -0.0108(14)
C41 0.036(2) 0.0328(18) 0.041(2) -0.0061(16) -0.0042(17) -0.0018(15)
C42 0.040(2) 0.050(3) 0.065(3) -0.011(2) -0.016(2) 0.006(2)
C43 0.069(4) 0.092(5) 0.087(5) -0.037(4) -0.047(4) 0.038(4)
O44 0.091(4) 0.173(7) 0.164(6) -0.084(4) -0.076(4) 0.123(6)
N45 0.080(4) 0.098(5) 0.122(6) -0.037(4) -0.062(4) 0.048(4)
C46 0.0278(19) 0.0304(19) 0.090(4) 0.0016(16) 0.004(2) -0.016(2)
C47 0.048(2) 0.051(2) 0.057(3) -0.009(2) 0.018(2) -0.019(2)
C48 0.0250(17) 0.0337(18) 0.063(3) -0.0007(14) -0.0032(17) -0.0080(17)
C49 0.029(2) 0.037(2) 0.086(4) 0.0008(16) -0.007(2) -0.003(2)
C50 0.0221(17) 0.046(2) 0.088(4) 0.0002(17) 0.000(2) -0.010(2)
O51 0.046(2) 0.054(2) 0.115(4) 0.0022(17) 0.018(2) -0.014(2)
N52 0.0352(19) 0.050(2) 0.094(4) -0.0105(17) 0.003(2) -0.003(2)
C53 0.0321(19) 0.0314(18) 0.055(2) -0.0043(15) 0.0126(18) -0.0071(17)
C54 0.052(2) 0.036(2) 0.035(2) -0.0061(18) -0.0058(18) 0.0046(16)
C55 0.0280(16) 0.0245(15) 0.0391(19) -0.0024(13) -0.0033(14) -0.0004(14)
C56 0.0274(16) 0.0269(16) 0.0342(17) -0.0045(13) -0.0040(14) -0.0018(13)
C57 0.0272(17) 0.0255(16) 0.043(2) -0.0029(13) -0.0045(15) 0.0014(14)
O58 0.0287(14) 0.0474(17) 0.0549(18) -0.0067(12) 0.0063(13) -0.0122(14)
N59 0.0266(15) 0.0309(14) 0.0390(17) -0.0039(12) -0.0049(13) 0.0005(13)
C60 0.0371(19) 0.0281(16) 0.047(2) 0.0049(14) -0.0085(17) 0.0027(16)
C61 0.0195(15) 0.0305(17) 0.054(2) 0.0028(13) 0.0030(16) -0.0014(16)
O62 0.0368(16) 0.0472(16) 0.0450(16) 0.0046(12) -0.0020(12) -0.0080(13)
N63 0.0359(18) 0.0255(15) 0.077(3) 0.0056(13) -0.0073(18) 0.0012(16)
NB1 0.0255(14) 0.0215(12) 0.0377(16) -0.0029(11) -0.0049(12) 0.0003(11)
CB2 0.0218(14) 0.0210(14) 0.0328(16) 0.0004(12) -0.0029(12) -0.0027(13)
NB3 0.0191(12) 0.0227(12) 0.0329(15) 0.0004(10) -0.0035(11) -0.0027(11)
CB4 0.0216(15) 0.0340(17) 0.0342(18) -0.0039(13) -0.0019(13) -0.0028(14)
CB5 0.0272(17) 0.0380(19) 0.042(2) -0.0065(15) 0.0006(16) 0.0018(16)
CB6 0.036(2) 0.041(2) 0.042(2) -0.0061(17) -0.0017(17) 0.0090(17)
CB7 0.0301(18) 0.0316(17) 0.040(2) -0.0025(14) -0.0091(15) 0.0024(15)
CB8 0.0260(16) 0.0193(14) 0.0357(18) -0.0004(12) -0.0042(14) -0.0044(13)
CB9 0.0243(16) 0.0249(15) 0.0321(16) -0.0001(12) -0.0037(13) -0.0044(12)
CB10 0.035(2) 0.079(3) 0.049(3) -0.024(2) -0.003(2) 0.016(2)
CB11 0.055(3) 0.099(5) 0.052(3) -0.030(3) -0.009(2) 0.032(3)
CR1 0.0235(15) 0.0253(15) 0.0370(17) -0.0023(13) -0.0083(13) -0.0012(14)
CR2 0.0211(14) 0.0263(15) 0.0305(17) -0.0011(12) -0.0038(13) -0.0026(13)
CR3 0.0241(15) 0.0234(15) 0.0398(19) -0.0033(12) -0.0100(14) -0.0016(13)
CR4 0.0268(18) 0.0359(19) 0.055(2) -0.0054(15) -0.0007(17) -0.0120(18)
CR5 0.034(2) 0.051(3) 0.063(3) 0.0032(19) -0.014(2) -0.011(2)
OR6 0.0213(11) 0.0397(14) 0.0481(15) -0.0009(11) -0.0047(11) -0.0172(13)
OR7 0.0287(12) 0.0251(11) 0.0365(13) 0.0031(10) -0.0066(10) -0.0016(10)
OR8 0.062(2) 0.0466(18) 0.065(2) 0.0115(16) -0.0195(19) -0.0022(16)
P1 0.0345(5) 0.0239(4) 0.0379(5) -0.0021(3) -0.0016(4) -0.0022(4)
OP2 0.0357(14) 0.0233(11) 0.0385(14) -0.0041(10) -0.0099(11) -0.0007(10)
OP3 0.0341(13) 0.0237(11) 0.0389(14) -0.0021(10) 0.0013(11) -0.0008(10)
OP4 0.058(2) 0.0340(15) 0.063(2) 0.0029(14) 0.0233(17) 0.0087(14)
OP5 0.0469(17) 0.0304(13) 0.0520(17) -0.0051(12) -0.0185(14) -0.0005(13)
CPR1 0.0307(18) 0.0274(16) 0.046(2) -0.0096(14) -0.0050(16) 0.0007(15)
CPR2 0.0279(17) 0.0267(16) 0.044(2) -0.0036(13) -0.0028(16) 0.0004(14)
CPR3 0.041(2) 0.042(2) 0.046(2) -0.0119(17) -0.0083(18) -0.0025(18)
OW1 0.074(3) 0.072(3) 0.079(3) 0.001(2) 0.007(3) -0.009(3)
OW2 0.060(2) 0.049(2) 0.072(2) 0.0047(17) -0.0105(19) 0.0070(17)
OW3 0.061(2) 0.0445(19) 0.0473(18) 0.0127(18) -0.0029(17) -0.0025(15)
OW4 0.046(2) 0.058(2) 0.062(3) 0.0057(18) 0.0044(19) 0.000(2)
OW5 0.035(3) 0.057(4) 0.064(4) 0.000(3) -0.003(3) 0.014(3)
OW6A 0.083(3) 0.088(3) 0.096(4) 0.007(3) -0.028(3) -0.045(3)
OW8 0.168(9) 0.087(5) 0.243(12) 0.032(5) -0.109(9) -0.048(6)

loop_
_atom_type_symbol
_atom_type_description
_atom_type_scat_dispersion_real
_atom_type_scat_dispersion_imag
_atom_type_scat_source
C C 0.0033 0.0016 'International Tables Vol C Tables 4.2.6.8 and 6.1.1.4'
H H 0.0000 0.0000 'International Tables Vol C Tables 4.2.6.8 and 6.1.1.4'
N N 0.0061 0.0033 'International Tables Vol C Tables 4.2.6.8 and 6.1.1.4'
O O 0.0106 0.0060 'International Tables Vol C Tables 4.2.6.8 and 6.1.1.4'
P P 0.1023 0.0942 'International Tables Vol C Tables 4.2.6.8 and 6.1.1.4'
S S 0.1246 0.1234 'International Tables Vol C Tables 4.2.6.8 and 6.1.1.4'
Co Co 0.3494 0.9721 'International Tables Vol C Tables 4.2.6.8 and 6.1.1.4'

loop_
_geom_angle_atom_site_label_1
_geom_angle_atom_site_label_2
_geom_angle_atom_site_label_3
_geom_angle
N21 Co N24 83.15(13)
N21 Co N22 90.41(14)
N24 Co N22 172.15(13)
N21 Co N23 173.05(13)
N24 Co N23 90.05(13)
N22 Co N23 96.48(13)
N21 Co N1AX 87.0(3)
N24 Co N1AX 87.2(3)
N22 Co N1AX 87.9(3)
N23 Co N1AX 94.0(3)
N21 Co NB3 91.46(13)
N24 Co NB3 95.49(13)
N22 Co NB3 89.14(13)
N23 Co NB3 87.80(14)
N1AX Co NB3 176.7(3)
N21 Co S2AX 91.25(13)
N24 Co S2AX 91.24(12)
N22 Co S2AX 84.39(12)
N23 Co S2AX 90.28(14)
N1AX Co S2AX 5.5(3)
NB3 Co S2AX 173.01(11)
N21 C1 C20 110.5(3)
N21 C1 C19 102.2(3)
C20 C1 C19 109.5(3)
N21 C1 C2 101.2(3)
C20 C1 C2 113.5(3)
C19 C1 C2 118.8(3)
C25 C2 C26 110.3(3)
C25 C2 C3 113.1(3)
C26 C2 C3 107.5(3)
C25 C2 C1 114.5(3)
C26 C2 C1 109.3(3)
C3 C2 C1 101.6(3)
C4 C3 C30 108.7(3)
C4 C3 C2 101.1(3)
C30 C3 C2 119.6(3)
C4 C3 H3 109.0
C30 C3 H3 108.9
C2 C3 H3 109.0
N21 C4 C5 125.1(3)
N21 C4 C3 111.7(3)
C5 C4 C3 123.2(3)
C6 C5 C4 120.6(3)
C6 C5 C35 122.6(3)
C4 C5 C35 116.8(3)
C5 C6 N22 124.4(3)
C5 C6 C7 126.6(3)
N22 C6 C7 108.9(3)
C36 C7 C6 116.2(3)
C36 C7 C8 112.7(3)
C6 C7 C8 100.8(3)
C36 C7 C37 111.3(3)
C6 C7 C37 105.2(3)
C8 C7 C37 110.0(3)
C9 C8 C41 111.4(3)
C9 C8 C7 101.3(3)
C41 C8 C7 113.7(3)
C9 C8 H8 110.0
C41 C8 H8 110.0
C7 C8 H8 110.1
N22 C9 C10 125.8(3)
N22 C9 C8 110.4(3)
C10 C9 C8 123.7(3)
C9 C10 C11 125.7(3)
C9 C10 H10 117.2
C11 C10 H10 117.1
N23 C11 C10 125.2(3)
N23 C11 C12 111.1(3)
C10 C11 C12 123.6(3)
C46 C12 C11 113.1(4)
C46 C12 C47 109.4(4)
C11 C12 C47 107.0(4)
C46 C12 C13 116.9(4)
C11 C12 C13 100.7(3)
C47 C12 C13 109.1(4)
C14 C13 C48 107.2(3)
C14 C13 C12 102.0(3)
C48 C13 C12 117.8(4)
C14 C13 H13 109.7
C48 C13 H13 109.8
C12 C13 H13 109.8
C15 C14 N23 126.7(3)
C15 C14 C13 124.8(3)
N23 C14 C13 108.3(3)
C14 C15 C16 121.2(3)
C14 C15 C53 118.4(3)
C16 C15 C53 120.3(3)
N24 C16 C15 122.9(3)
N24 C16 C17 110.5(3)
C15 C16 C17 126.5(3)
C54 C17 C55 109.0(3)
C54 C17 C16 106.6(3)
C55 C17 C16 117.1(3)
C54 C17 C18 111.7(3)
C55 C17 C18 111.8(3)
C16 C17 C18 100.4(3)
C19 C18 C60 114.2(3)
C19 C18 C17 102.3(3)
C60 C18 C17 116.7(3)
C19 C18 H18 107.7
C60 C18 H18 107.7
C17 C18 H18 107.7
N24 C19 C18 102.5(3)
N24 C19 C1 106.5(3)
C18 C19 C1 122.0(3)
N24 C19 H19 108.4
C18 C19 H19 108.4
C1 C19 H19 108.3
C1 C20 H20A 109.4
C1 C20 H20B 109.5
H20A C20 H20B 109.5
C1 C20 H20C 109.5
H20A C20 H20C 109.5
H20B C20 H20C 109.5
C4 N21 C1 113.2(3)
C4 N21 Co 129.5(3)
C1 N21 Co 116.9(2)
C9 N22 C6 110.4(3)
C9 N22 Co 122.7(2)
C6 N22 Co 126.1(2)
C11 N23 C14 110.5(3)
C11 N23 Co 123.3(3)
C14 N23 Co 126.2(2)
C16 N24 C19 111.8(3)
C16 N24 Co 132.6(2)
C19 N24 Co 114.1(2)
C2 C25 H25A 109.5
C2 C25 H25B 109.5
H25A C25 H25B 109.5
C2 C25 H25C 109.4
H25A C25 H25C 109.5
H25B C25 H25C 109.5
C27 C26 C2 115.0(4)
C27 C26 H26A 108.5
C2 C26 H26A 108.5
C27 C26 H26B 108.4
C2 C26 H26B 108.6
H26A C26 H26B 107.5
O28 C27 N29 117.6(6)
O28 C27 C26 125.1(6)
N29 C27 C26 117.3(5)
C27 N29 H29A 120.0
C27 N29 H29B 120.0
H29A N29 H29B 120.0
C31 C30 C3 115.2(4)
C31 C30 H30A 108.5
C3 C30 H30A 108.6
C31 C30 H30B 108.3
C3 C30 H30B 108.5
H30A C30 H30B 107.5
C32 C31 C30 110.1(4)
C32 C31 H31A 109.8
C30 C31 H31A 109.7
C32 C31 H31B 109.7
C30 C31 H31B 109.5
H31A C31 H31B 108.2
N34 C32 O33 120.8(5)
N34 C32 C31 122.3(5)
O33 C32 C31 116.9(4)
C32 N34 H34A 120.0
C32 N34 H34B 120.0
H34A N34 H34B 120.0
C5 C35 H35A 109.5
C5 C35 H35B 109.4
H35A C35 H35B 109.5
C5 C35 H35C 109.5
H35A C35 H35C 109.5
H35B C35 H35C 109.5
C7 C36 H36A 109.4
C7 C36 H36B 109.5
H36A C36 H36B 109.5
C7 C36 H36C 109.5
H36A C36 H36C 109.5
H36B C36 H36C 109.5
C38 C37 C7 111.2(3)
C38 C37 H37A 109.5
C7 C37 H37A 109.4
C38 C37 H37B 109.4
C7 C37 H37B 109.4
H37A C37 H37B 108.0
O39 C38 N40 123.1(4)
O39 C38 C37 119.8(4)
N40 C38 C37 117.1(4)
C38 N40 H40A 119.9
C38 N40 H40B 120.1
H40A N40 H40B 120.0
C42 C41 C8 113.7(4)
C42 C41 H41A 108.8
C8 C41 H41A 108.8
C42 C41 H41B 108.9
C8 C41 H41B 108.8
H41A C41 H41B 107.7
C43 C42 C41 112.1(5)
C43 C42 H42A 109.4
C41 C42 H42A 109.1
C43 C42 H42B 109.1
C41 C42 H42B 109.2
H42A C42 H42B 107.9
O44 C43 N45 122.0(6)
O44 C43 C42 122.9(5)
N45 C43 C42 115.0(6)
C43 N45 H45A 119.9
C43 N45 H45B 120.1
H45A N45 H45B 120.0
C12 C46 H46A 109.5
C12 C46 H46B 109.5
H46A C46 H46B 109.5
C12 C46 H46C 109.4
H46A C46 H46C 109.5
H46B C46 H46C 109.5
C12 C47 H47A 109.5
C12 C47 H47B 109.5
H47A C47 H47B 109.5
C12 C47 H47C 109.4
H47A C47 H47C 109.5
H47B C47 H47C 109.5
C13 C48 C49 117.4(4)
C13 C48 H48A 108.0
C49 C48 H48A 107.8
C13 C48 H48B 108.1
C49 C48 H48B 108.0
H48A C48 H48B 107.2
C50 C49 C48 113.1(4)
C50 C49 H49A 108.9
C48 C49 H49A 109.1
C50 C49 H49B 108.9
C48 C49 H49B 109.0
H49A C49 H49B 107.7
O51 C50 N52 124.9(5)
O51 C50 C49 118.6(5)
N52 C50 C49 116.4(5)
C50 N52 H52A 120.1
C50 N52 H52B 119.9
H52A N52 H52B 120.0
C15 C53 H53A 109.5
C15 C53 H53B 109.4
H53A C53 H53B 109.5
C15 C53 H53C 109.5
H53A C53 H53C 109.5
H53B C53 H53C 109.5
C17 C54 H54A 109.5
C17 C54 H54B 109.5
H54A C54 H54B 109.5
C17 C54 H54C 109.5
H54A C54 H54C 109.5
H54B C54 H54C 109.5
C56 C55 C17 115.8(3)
C56 C55 H55A 108.4
C17 C55 H55A 108.3
C56 C55 H55B 108.3
C17 C55 H55B 108.3
H55A C55 H55B 107.4
C55 C56 C57 111.2(3)
C55 C56 H56A 109.4
C57 C56 H56A 109.4
C55 C56 H56B 109.4
C57 C56 H56B 109.4
H56A C56 H56B 108.0
O58 C57 N59 123.0(4)
O58 C57 C56 120.3(4)
N59 C57 C56 116.7(3)
C57 N59 CPR1 124.0(3)
C57 N59 H59 118.1
CPR1 N59 H59 117.9
C61 C60 C18 114.2(3)
C61 C60 H60A 108.8
C18 C60 H60A 108.8
C61 C60 H60B 108.7
C18 C60 H60B 108.6
H60A C60 H60B 107.6
O62 C61 N63 124.4(4)
O62 C61 C60 120.0(4)
N63 C61 C60 115.5(4)
C61 N63 H63A 120.1
C61 N63 H63B 119.9
H63A N63 H63B 120.0
CB2 NB1 CB8 107.5(3)
CB2 NB1 CR1 124.6(3)
CB8 NB1 CR1 125.4(3)
NB3 CB2 NB1 112.2(3)
NB3 CB2 H2B 124.0
NB1 CB2 H2B 123.9
CB2 NB3 CB9 106.0(3)
CB2 NB3 Co 121.8(3)
CB9 NB3 Co 132.2(2)
CB5 CB4 CB9 119.3(4)
CB5 CB4 H4B 120.3
CB9 CB4 H4B 120.3
CB4 CB5 CB6 121.1(4)
CB4 CB5 CB10 118.7(4)
CB6 CB5 CB10 120.2(4)
CB7 CB6 CB5 120.1(4)
CB7 CB6 CB11 119.7(4)
CB5 CB6 CB11 120.2(4)
CB8 CB7 CB6 117.9(4)
CB8 CB7 H7B 121.1
CB6 CB7 H7B 121.0
CB7 CB8 CB9 122.8(3)
CB7 CB8 NB1 131.5(3)
CB9 CB8 NB1 105.7(3)
CB8 CB9 CB4 118.8(3)
CB8 CB9 NB3 108.5(3)
CB4 CB9 NB3 132.7(3)
CB5 CB10 H10A 109.5
CB5 CB10 H10B 109.4
H10A CB10 H10B 109.5
CB5 CB10 H10C 109.5
H10A CB10 H10C 109.5
H10B CB10 H10C 109.5
CB6 CB11 H11A 109.6
CB6 CB11 H11B 109.3
H11A CB11 H11B 109.5
CB6 CB11 H11C 109.5
H11A CB11 H11C 109.5
H11B CB11 H11C 109.5
OR6 CR1 NB1 107.0(3)
OR6 CR1 CR2 107.0(3)
NB1 CR1 CR2 112.9(3)
OR6 CR1 H1R 109.9
NB1 CR1 H1R 110.0
CR2 CR1 H1R 110.0
OR7 CR2 CR3 112.3(3)
OR7 CR2 CR1 109.1(3)
CR3 CR2 CR1 99.4(3)
OR7 CR2 H2R 111.8
CR3 CR2 H2R 111.8
CR1 CR2 H2R 111.8
OP2 CR3 CR4 111.4(3)
OP2 CR3 CR2 112.2(3)
CR4 CR3 CR2 104.9(3)
OP2 CR3 H3R 109.4
CR4 CR3 H3R 109.4
CR2 CR3 H3R 109.4
OR6 CR4 CR3 106.4(3)
OR6 CR4 CR5 107.3(4)
CR3 CR4 CR5 113.3(4)
OR6 CR4 H4R 109.9
CR3 CR4 H4R 109.9
CR5 CR4 H4R 110.0
OR8 CR5 CR4 111.8(4)
OR8 CR5 H5R1 109.3
CR4 CR5 H5R1 109.2
OR8 CR5 H5R2 109.3
CR4 CR5 H5R2 109.2
H5R1 CR5 H5R2 107.9
CR1 OR6 CR4 108.8(3)
CR2 OR7 H7R 109.5
CR5 OR8 H8R 109.4
OP4 P1 OP5 115.4(2)
OP4 P1 OP3 106.63(17)
OP5 P1 OP3 112.73(17)
OP4 P1 OP2 111.3(2)
OP5 P1 OP2 109.43(18)
OP3 P1 OP2 100.37(16)
CR3 OP2 P1 119.7(2)
CPR2 OP3 P1 121.3(2)
P1 OP5 H5W1 107.3
N59 CPR1 CPR2 112.8(3)
N59 CPR1 H1P1 109.1
CPR2 CPR1 H1P1 109.0
N59 CPR1 H1P2 109.0
CPR2 CPR1 H1P2 109.0
H1P1 CPR1 H1P2 107.8
OP3 CPR2 CPR3 107.4(4)
OP3 CPR2 CPR1 107.1(3)
CPR3 CPR2 CPR1 111.7(3)
OP3 CPR2 H2PR 110.1
CPR3 CPR2 H2PR 110.2
CPR1 CPR2 H2PR 110.2
CPR2 CPR3 H3P1 109.5
CPR2 CPR3 H3P2 109.5
H3P1 CPR3 H3P2 109.5
CPR2 CPR3 H3P3 109.4
H3P1 CPR3 H3P3 109.5
H3P2 CPR3 H3P3 109.5
S2AX C1AX N1AX 16.0(6)
S2AX C1AX S1AX 164.9(10)
N1AX C1AX S1AX 179.0(10)
C9AC S1AX C1AX 140.8(15)
C9AC S1AX C7AC 37.0(15)
C1AX S1AX C7AC 135.2(7)
C1AX N1AX C2AX 89.0(9)
C1AX N1AX Co 153.9(8)
C2AX N1AX Co 116.7(7)
C1AX S2AX C2AX 107.0(8)
C1AX S2AX Co 140.5(7)
C2AX S2AX Co 108.3(5)
C2AX N2AX C5AC 172.4(18)
N2AX C2AX S2AX 177.2(13)
N2AX C2AX N1AX 171.4(13)
S2AX C2AX N1AX 11.3(3)
O1AC C1AC C3AC 123.8(10)
O1AC C1AC C2AC 120.7(11)
C3AC C1AC C2AC 115.5(11)
C1AC C2AC H2A1 110.1
C1AC C2AC H2A2 109.4
H2A1 C2AC H2A2 109.5
C1AC C2AC H2A3 109.0
H2A1 C2AC H2A3 109.4
H2A2 C2AC H2A3 109.5
C1AC C3AC H3A1 109.9
C1AC C3AC H3A2 109.3
H3A1 C3AC H3A2 109.5
C1AC C3AC H3A3 109.3
H3A1 C3AC H3A3 109.5
H3A2 C3AC H3A3 109.5
H1W1 OW1 H1W2 109.1
H2W1 OW2 H2W2 109.1
H3W1 OW3 H3W2 109.1
H4W1 OW4 H4W2 109.1
H5W1 OW5 H5W2 109.1
H6W1 OW6A H6W2 109.1
H8W1 OW8 H8W2 109.1
O2AC C4AC C6AC 123(3)
O2AC C4AC C5AC 113(3)
C6AC C4AC C5AC 123(3)
N2AX C5AC C4AC 155(3)
O3AC C7AC C9AC 129(3)
O3AC C7AC C8AC 121.1(19)
C9AC C7AC C8AC 110(2)
O3AC C7AC S1AX 89.4(14)
C9AC C7AC S1AX 45.0(19)
C8AC C7AC S1AX 143.7(16)
C7AC C9AC S1AX 98(3)

loop_
_geom_bond_atom_site_label_1
_geom_bond_atom_site_label_2
_geom_bond_distance
Co N21 1.889(3)
Co N24 1.898(3)
Co N22 1.920(3)
Co N23 1.922(4)
Co N1AX 1.941(10)
Co NB3 1.994(4)
Co S2AX 2.250(4)
C1 N21 1.499(5)
C1 C20 1.538(5)
C1 C19 1.550(5)
C1 C2 1.582(5)
C2 C25 1.528(6)
C2 C26 1.559(6)
C2 C3 1.565(5)
C3 C4 1.508(5)
C3 C30 1.555(6)
C3 H3 0.9800
C4 N21 1.288(5)
C4 C5 1.449(5)
C5 C6 1.373(5)
C5 C35 1.517(5)
C6 N22 1.389(4)
C6 C7 1.541(5)
C7 C36 1.538(5)
C7 C8 1.552(5)
C7 C37 1.570(6)
C8 C9 1.512(5)
C8 C41 1.537(6)
C8 H8 0.9800
C9 N22 1.346(5)
C9 C10 1.383(5)
C10 C11 1.389(5)
C10 H10 0.9300
C11 N23 1.342(5)
C11 C12 1.521(5)
C12 C46 1.514(6)
C12 C47 1.541(8)
C12 C13 1.544(5)
C13 C14 1.530(5)
C13 C48 1.534(7)
C13 H13 0.9800
C14 C15 1.371(5)
C14 N23 1.392(5)
C15 C16 1.430(5)
C15 C53 1.524(5)
C16 N24 1.311(5)
C16 C17 1.555(5)
C17 C54 1.544(6)
C17 C55 1.546(5)
C17 C18 1.564(5)
C18 C19 1.532(5)
C18 C60 1.534(5)
C18 H18 0.9800
C19 N24 1.483(4)
C19 H19 0.9800
C20 H20A 0.9600
C20 H20B 0.9600
C20 H20C 0.9600
C25 H25A 0.9600
C25 H25B 0.9600
C25 H25C 0.9600
C26 C27 1.537(6)
C26 H26A 0.9700
C26 H26B 0.9700
C27 O28 1.121(9)
C27 N29 1.280(9)
N29 H29A 0.8600
N29 H29B 0.8600
C30 C31 1.522(6)
C30 H30A 0.9700
C30 H30B 0.9700
C31 C32 1.514(8)
C31 H31A 0.9700
C31 H31B 0.9700
C32 N34 1.254(7)
C32 O33 1.308(7)
N34 H34A 0.8600
N34 H34B 0.8600
C35 H35A 0.9600
C35 H35B 0.9600
C35 H35C 0.9600
C36 H36A 0.9600
C36 H36B 0.9600
C36 H36C 0.9600
C37 C38 1.510(6)
C37 H37A 0.9700
C37 H37B 0.9700
C38 O39 1.225(5)
C38 N40 1.331(5)
N40 H40A 0.8600
N40 H40B 0.8600
C41 C42 1.528(7)
C41 H41A 0.9700
C41 H41B 0.9700
C42 C43 1.504(9)
C42 H42A 0.9700
C42 H42B 0.9700
C43 O44 1.253(8)
C43 N45 1.343(8)
N45 H45A 0.8600
N45 H45B 0.8600
C46 H46A 0.9600
C46 H46B 0.9600
C46 H46C 0.9600
C47 H47A 0.9600
C47 H47B 0.9600
C47 H47C 0.9600
C48 C49 1.541(6)
C48 H48A 0.9700
C48 H48B 0.9700
C49 C50 1.496(8)
C49 H49A 0.9700
C49 H49B 0.9700
C50 O51 1.229(7)
C50 N52 1.332(7)
N52 H52A 0.8600
N52 H52B 0.8600
C53 H53A 0.9600
C53 H53B 0.9600
C53 H53C 0.9600
C54 H54A 0.9600
C54 H54B 0.9600
C54 H54C 0.9600
C55 C56 1.524(6)
C55 H55A 0.9700
C55 H55B 0.9700
C56 C57 1.535(5)
C56 H56A 0.9700
C56 H56B 0.9700
C57 O58 1.245(5)
C57 N59 1.320(5)
N59 CPR1 1.461(5)
N59 H59 0.8600
C60 C61 1.520(6)
C60 H60A 0.9700
C60 H60B 0.9700
C61 O62 1.244(6)
C61 N63 1.322(6)
N63 H63A 0.8600
N63 H63B 0.8600
NB1 CB2 1.348(5)
NB1 CB8 1.394(5)
NB1 CR1 1.449(4)
CB2 NB3 1.327(4)
CB2 H2B 0.9300
NB3 CB9 1.401(5)
CB4 CB5 1.383(6)
CB4 CB9 1.397(5)
CB4 H4B 0.9300
CB5 CB6 1.411(6)
CB5 CB10 1.513(6)
CB6 CB7 1.390(6)
CB6 CB11 1.507(7)
CB7 CB8 1.387(6)
CB7 H7B 0.9300
CB8 CB9 1.396(5)
CB10 H10A 0.9600
CB10 H10B 0.9600
CB10 H10C 0.9600
CB11 H11A 0.9600
CB11 H11B 0.9600
CB11 H11C 0.9600
CR1 OR6 1.413(5)
CR1 CR2 1.530(5)
CR1 H1R 0.9800
CR2 OR7 1.404(4)
CR2 CR3 1.527(5)
CR2 H2R 0.9800
CR3 OP2 1.433(4)
CR3 CR4 1.516(6)
CR3 H3R 0.9800
CR4 OR6 1.445(5)
CR4 CR5 1.539(6)
CR4 H4R 0.9800
CR5 OR8 1.427(7)
CR5 H5R1 0.9700
CR5 H5R2 0.9700
OR7 H7R 0.8200
OR8 H8R 0.8200
P1 OP4 1.477(4)
P1 OP5 1.484(3)
P1 OP3 1.578(3)
P1 OP2 1.591(3)
OP3 CPR2 1.449(5)
OP5 H5W1 2.3094
CPR1 CPR2 1.513(6)
CPR1 H1P1 0.9700
CPR1 H1P2 0.9700
CPR2 CPR3 1.516(5)
CPR2 H2PR 0.9800
CPR3 H3P1 0.9600
CPR3 H3P2 0.9600
CPR3 H3P3 0.9600
C1AX S2AX 0.921(10)
C1AX N1AX 1.150(14)
C1AX S1AX 1.666(11)
S1AX C9AC 1.54(4)
S1AX C7AC 2.16(2)
N1AX C2AX 1.799(16)
S2AX C2AX 1.657(14)
N2AX C2AX 1.190(18)
N2AX C5AC 1.37(3)
O1AC C1AC 1.246(12)
C1AC C3AC 1.398(15)
C1AC C2AC 1.459(17)
C2AC H2A1 0.9602
C2AC H2A2 0.9602
C2AC H2A3 0.9602
C3AC H3A1 0.9600
C3AC H3A2 0.9600
C3AC H3A3 0.9600
OW1 H1W1 0.9352
OW1 H1W2 0.9352
OW2 H2W1 0.9352
OW2 H2W2 0.9352
OW3 H3W1 0.9352
OW3 H3W2 0.9352
OW4 H4W1 0.9352
OW4 H4W2 0.9352
OW5 H5W1 0.9352
OW5 H5W2 0.9352
OW6A H6W1 0.9352
OW6A H6W2 0.9352
OW8 H8W1 0.9352
OW8 H8W2 0.9352
O2AC C4AC 1.23(4)
C4AC C6AC 1.55(6)
C4AC C5AC 1.49(4)
O3AC C7AC 1.25(3)
C7AC C9AC 1.31(4)
C7AC C8AC 1.64(3)

loop_
_geom_hbond_atom_site_label_D
_geom_hbond_atom_site_label_H
_geom_hbond_atom_site_label_A
_geom_hbond_site_symmetry_A
_geom_hbond_distance_DH
_geom_hbond_distance_HA
_geom_hbond_distance_DA
_geom_hbond_angle_DHA
N29 H29A O44 4 0.86 2.14 2.995(8) 173.4
N29 H29B OW8 4 0.86 2.25 3.078(15) 160.2
N34 H34A OW12 1_455 0.86 1.99 2.807(12) 158.6
N34 H34B OW6A . 0.86 2.05 2.777(7) 142.2
N40 H40A OP4 2_554 0.86 2.10 2.954(5) 170.9
N40 H40B OW5 2_554 0.86 2.17 2.908(7) 143.6
N45 H45A O2AC 4_645 0.86 2.37 2.89(4) 119.2
N45 H45B O1AC 4_645 0.86 2.14 3.000(11) 174.2
N52 H52A O28 1_655 0.86 2.10 2.836(8) 143.9
N52 H52B OW1 3_556 0.86 2.05 2.885(8) 164.6
N59 H59 OW4 . 0.86 2.06 2.911(6) 171.6
N63 H63A O51 4_655 0.86 2.15 2.962(6) 158.4
N63 H63B OW6A 4 0.86 1.96 2.807(8) 170.4
OR7 H7R OW3 . 0.82 1.94 2.758(5) 175.6
OR8 H8R OW12 . 0.82 2.03 2.811(12) 158.5
OW1 H1W2 O58 3_456 0.94 2.04 2.809(7) 137.9
OW2 H2W1 O39 2 0.94 1.78 2.670(6) 158.8
OW2 H2W2 OP4 . 0.94 1.83 2.685(6) 151.6
OW3 H3W1 OP5 3_456 0.94 1.83 2.729(6) 159.9
OW3 H3W2 OW2 . 0.94 1.87 2.778(7) 162.8
OW4 H4W1 OW3 . 0.94 1.89 2.820(6) 177.0
OW4 H4W2 O62 . 0.94 2.06 2.900(6) 147.9
OW5 H5W1 N40 2 0.94 2.10 2.908(7) 144.2
OW6A H6W2 OW8 . 0.94 2.17 2.741(11) 118.5
